data_4068649
loop_
_publ_author_name
'Liu, Bo'
'Liu, Xinli'
'Cui, Dongmei'
'Liu, Li'

_publ_section_title
;
 Reactivity of Rare-Earth Metal Complexes Stabilized by an
 Anilido-Phosphinimine Ligand
;
_journal_issue 5
_journal_name_full Organometallics
_journal_page_first 1453
_journal_page_last 1460
_journal_paper_doi 10.1021/om801004r
_journal_volume 28
_journal_year 2009
_chemical_formula_sum 'C55 H59 N2 O P Y'
_chemical_formula_weight 883.92
_chemical_name_systematic ?
_space_group_IT_number 2
_symmetry_cell_setting triclinic
_symmetry_space_group_name_Hall '-P 1'
_symmetry_space_group_name_H-M 'P -1'
_atom_sites_solution_hydrogens geom
_atom_sites_solution_primary direct
_atom_sites_solution_secondary difmap
_audit_creation_method SHELXL-97
_cell_angle_alpha 69.5510(10)
_cell_angle_beta 66.4810(10)
_cell_angle_gamma 89.3210(10)
_cell_formula_units_Z 2
_cell_length_a 13.7167(10)
_cell_length_b 13.9005(10)
_cell_length_c 14.5758(11)
_cell_measurement_temperature 293(2)
_cell_volume 2361.2(3)
_computing_cell_refinement 'Bruker SMART'
_computing_data_collection 'Bruker SMART'
_computing_data_reduction 'Bruker SAINT'
_computing_molecular_graphics 'Bruker SHELXTL'
_computing_publication_material 'Bruker SHELXTL'
_computing_structure_refinement 'SHELXL-97 (Sheldrick, 1997)'
_computing_structure_solution 'SHELXS-97 (Sheldrick, 1990)'
_diffrn_ambient_temperature 293(2)
_diffrn_measured_fraction_theta_full 0.976
_diffrn_measured_fraction_theta_max 0.976
_diffrn_measurement_device_type 'CCD area detector'
_diffrn_measurement_method 'phi and omega scans'
_diffrn_radiation_monochromator graphite
_diffrn_radiation_source 'fine-focus sealed tube'
_diffrn_radiation_type MoK\a
_diffrn_radiation_wavelength 0.71073
_diffrn_reflns_av_R_equivalents 0.0183
_diffrn_reflns_av_sigmaI/netI 0.0426
_diffrn_reflns_limit_h_max 16
_diffrn_reflns_limit_h_min -16
_diffrn_reflns_limit_k_max 16
_diffrn_reflns_limit_k_min -17
_diffrn_reflns_limit_l_max 17
_diffrn_reflns_limit_l_min -16
_diffrn_reflns_number 13323
_diffrn_reflns_theta_full 26.02
_diffrn_reflns_theta_max 26.02
_diffrn_reflns_theta_min 1.58
_exptl_absorpt_coefficient_mu 1.309
_exptl_absorpt_correction_T_max 0.8803
_exptl_absorpt_correction_T_min 0.7356
_exptl_absorpt_correction_type multi-scan
_exptl_crystal_density_diffrn 1.243
_exptl_crystal_density_method 'not measured'
_exptl_crystal_F_000 930
_exptl_crystal_size_max 0.25
_exptl_crystal_size_mid 0.23
_exptl_crystal_size_min 0.10
_refine_diff_density_max 0.455
_refine_diff_density_min -0.225
_refine_diff_density_rms 0.059
_refine_ls_extinction_method none
_refine_ls_goodness_of_fit_ref 1.019
_refine_ls_hydrogen_treatment constr
_refine_ls_matrix_type full
_refine_ls_number_parameters 549
_refine_ls_number_reflns 9065
_refine_ls_number_restraints 0
_refine_ls_restrained_S_all 1.019
_refine_ls_R_factor_all 0.0522
_refine_ls_R_factor_gt 0.0393
_refine_ls_shift/su_max 0.002
_refine_ls_shift/su_mean 0.000
_refine_ls_structure_factor_coef Fsqd
_refine_ls_weighting_details 'calc w=1/[\s^2^(Fo^2^)+(0.0566P)^2^+0.5439P] where P=(Fo^2^+2Fc^2^)/3'
_refine_ls_weighting_scheme calc
_refine_ls_wR_factor_gt 0.0952
_refine_ls_wR_factor_ref 0.1012
_reflns_number_gt 7512
_reflns_number_total 9065
_reflns_threshold_expression >2sigma(I)
_cod_data_source_file om801004r_si_002.cif
_cod_data_source_block complex_2
_cod_depositor_comments
;
The following automatic conversions were performed:

'_symmetry_cell_setting' value 'Triclinic' changed to 'triclinic'
according to /home/saulius/struct/CIF-dictionaries/cif_core.dic
dictionary named 'cif_core.dic' version 2.4.2 from 2011-04-26.

Automatic conversion script
Id: cif_fix_values 1715 2011-07-08 13:25:40Z adriana 
;
_cod_original_sg_symbol_H-M P-1
_cod_database_code 4068649

loop_
_symmetry_equiv_pos_as_xyz
'x, y, z'
'-x, -y, -z'

loop_
_atom_site_label
_atom_site_type_symbol
_atom_site_fract_x
_atom_site_fract_y
_atom_site_fract_z
_atom_site_U_iso_or_equiv
_atom_site_adp_type
_atom_site_occupancy
_atom_site_symmetry_multiplicity
_atom_site_calc_flag
_atom_site_refinement_flags
Y Y 0.560702(18) 0.575878(17) 0.356044(18) 0.02280(8) Uani 1 1 d .
P P 0.65675(5) 0.78899(4) 0.15201(5) 0.02390(14) Uani 1 1 d .
O O 0.43740(13) 0.57160(12) 0.51396(13) 0.0264(4) Uani 1 1 d .
N1 N 0.56255(15) 0.57798(14) 0.19658(15) 0.0228(4) Uani 1 1 d .
N2 N 0.56251(16) 0.75317(14) 0.27283(15) 0.0249(4) Uani 1 1 d .
C1 C 0.7014(2) 0.92738(19) 0.0979(2) 0.0316(6) Uani 1 1 d .
C2 C 0.6331(2) 0.9982(2) 0.0750(2) 0.0389(6) Uani 1 1 d .
H2 H 0.5680 0.9750 0.0782 0.047 Uiso 1 1 calc R
C3 C 0.6628(3) 1.1034(2) 0.0474(2) 0.0519(8) Uani 1 1 d .
H3 H 0.6175 1.1506 0.0319 0.062 Uiso 1 1 calc R
C4 C 0.7588(3) 1.1378(2) 0.0428(3) 0.0565(9) Uani 1 1 d .
H4 H 0.7782 1.2083 0.0240 0.068 Uiso 1 1 calc R
C5 C 0.8263(3) 1.0690(2) 0.0657(3) 0.0536(8) Uani 1 1 d .
H5 H 0.8912 1.0928 0.0622 0.064 Uiso 1 1 calc R
C6 C 0.7975(2) 0.9640(2) 0.0941(2) 0.0407(7) Uani 1 1 d .
H6 H 0.8428 0.9175 0.1108 0.049 Uiso 1 1 calc R
C7 C 0.76800(19) 0.72045(18) 0.16014(19) 0.0252(5) Uani 1 1 d .
C8 C 0.8644(2) 0.7470(2) 0.0662(2) 0.0328(6) Uani 1 1 d .
H8 H 0.8695 0.7973 0.0018 0.039 Uiso 1 1 calc R
C9 C 0.9507(2) 0.6980(2) 0.0703(2) 0.0381(6) Uani 1 1 d .
H9 H 1.0151 0.7152 0.0087 0.046 Uiso 1 1 calc R
C10 C 0.9415(2) 0.6231(2) 0.1661(2) 0.0385(6) Uani 1 1 d .
H10 H 1.0007 0.5914 0.1698 0.046 Uiso 1 1 calc R
C11 C 0.8449(2) 0.5947(2) 0.2569(2) 0.0338(6) Uani 1 1 d .
H11 H 0.8406 0.5427 0.3200 0.041 Uiso 1 1 calc R
C12 C 0.7524(2) 0.64107(19) 0.2584(2) 0.0281(5) Uani 1 1 d .
C13 C 0.54466(19) 0.46893(18) 0.22166(18) 0.0240(5) Uani 1 1 d .
C14 C 0.6269(2) 0.41570(19) 0.1745(2) 0.0281(5) Uani 1 1 d .
C15 C 0.6083(2) 0.3079(2) 0.2148(2) 0.0346(6) Uani 1 1 d .
H15 H 0.6619 0.2725 0.1842 0.041 Uiso 1 1 calc R
C16 C 0.5127(2) 0.2517(2) 0.2987(2) 0.0407(7) Uani 1 1 d .
H16 H 0.5028 0.1795 0.3249 0.049 Uiso 1 1 calc R
C17 C 0.4319(2) 0.3032(2) 0.3436(2) 0.0362(6) Uani 1 1 d .
H17 H 0.3673 0.2652 0.3999 0.043 Uiso 1 1 calc R
C18 C 0.4454(2) 0.41126(19) 0.30610(19) 0.0284(5) Uani 1 1 d .
C19 C 0.3498(2) 0.4661(2) 0.3479(2) 0.0323(6) Uani 1 1 d .
H19 H 0.3778 0.5285 0.3516 0.039 Uiso 1 1 calc R
C20 C 0.2639(2) 0.4021(3) 0.4604(2) 0.0482(8) Uani 1 1 d .
H20A H 0.2295 0.3439 0.4579 0.072 Uiso 1 1 calc R
H20B H 0.2113 0.4445 0.4843 0.072 Uiso 1 1 calc R
H20C H 0.2968 0.3776 0.5098 0.072 Uiso 1 1 calc R
C21 C 0.3001(2) 0.5017(2) 0.2669(2) 0.0432(7) Uani 1 1 d .
H21A H 0.3532 0.5478 0.1984 0.065 Uiso 1 1 calc R
H21B H 0.2409 0.5374 0.2926 0.065 Uiso 1 1 calc R
H21C H 0.2748 0.4425 0.2587 0.065 Uiso 1 1 calc R
C22 C 0.7339(2) 0.4720(2) 0.0808(2) 0.0335(6) Uani 1 1 d .
H22 H 0.7367 0.5462 0.0677 0.040 Uiso 1 1 calc R
C23 C 0.7433(2) 0.4578(2) -0.0226(2) 0.0458(7) Uani 1 1 d .
H23A H 0.7392 0.3853 -0.0108 0.069 Uiso 1 1 calc R
H23B H 0.8110 0.4942 -0.0810 0.069 Uiso 1 1 calc R
H23C H 0.6857 0.4852 -0.0403 0.069 Uiso 1 1 calc R
C24 C 0.8287(2) 0.4344(2) 0.1061(3) 0.0479(8) Uani 1 1 d .
H24A H 0.8228 0.4442 0.1701 0.072 Uiso 1 1 calc R
H24B H 0.8947 0.4733 0.0466 0.072 Uiso 1 1 calc R
H24C H 0.8282 0.3620 0.1176 0.072 Uiso 1 1 calc R
C25 C 0.57775(18) 0.64784(18) 0.09597(19) 0.0244(5) Uani 1 1 d .
C26 C 0.5516(2) 0.6203(2) 0.0232(2) 0.0297(6) Uani 1 1 d .
H26 H 0.5248 0.5516 0.0426 0.036 Uiso 1 1 calc R
C27 C 0.5646(2) 0.6920(2) -0.0754(2) 0.0353(6) Uani 1 1 d .
H27 H 0.5464 0.6708 -0.1211 0.042 Uiso 1 1 calc R
C28 C 0.6045(2) 0.7956(2) -0.1079(2) 0.0375(6) Uani 1 1 d .
H28 H 0.6124 0.8439 -0.1743 0.045 Uiso 1 1 calc R
C29 C 0.6320(2) 0.8249(2) -0.0390(2) 0.0314(6) Uani 1 1 d .
H29 H 0.6596 0.8939 -0.0605 0.038 Uiso 1 1 calc R
C30 C 0.61972(19) 0.75442(18) 0.06156(19) 0.0257(5) Uani 1 1 d .
C31 C 0.49116(19) 0.82269(17) 0.30654(19) 0.0257(5) Uani 1 1 d .
C32 C 0.3962(2) 0.83156(19) 0.2914(2) 0.0294(5) Uani 1 1 d .
C33 C 0.3273(2) 0.8966(2) 0.3301(2) 0.0358(6) Uani 1 1 d .
H33 H 0.2647 0.9031 0.3194 0.043 Uiso 1 1 calc R
C34 C 0.3491(2) 0.9520(2) 0.3842(2) 0.0365(6) Uani 1 1 d .
C35 C 0.4422(2) 0.94142(19) 0.3993(2) 0.0348(6) Uani 1 1 d .
H35 H 0.4575 0.9776 0.4361 0.042 Uiso 1 1 calc R
C36 C 0.5145(2) 0.87803(18) 0.3611(2) 0.0289(5) Uani 1 1 d .
C37 C 0.6142(2) 0.8686(2) 0.3804(2) 0.0421(7) Uani 1 1 d .
H37A H 0.6759 0.9017 0.3132 0.063 Uiso 1 1 calc R
H37B H 0.6198 0.7965 0.4109 0.063 Uiso 1 1 calc R
H37C H 0.6107 0.9014 0.4295 0.063 Uiso 1 1 calc R
C38 C 0.3657(2) 0.7715(2) 0.2362(3) 0.0437(7) Uani 1 1 d .
H38A H 0.2888 0.7591 0.2635 0.066 Uiso 1 1 calc R
H38B H 0.3927 0.7064 0.2501 0.066 Uiso 1 1 calc R
H38C H 0.3961 0.8108 0.1598 0.066 Uiso 1 1 calc R
C39 C 0.2711(3) 1.0206(2) 0.4277(3) 0.0539(8) Uani 1 1 d .
H39A H 0.2112 1.0186 0.4097 0.081 Uiso 1 1 calc R
H39B H 0.3070 1.0907 0.3961 0.081 Uiso 1 1 calc R
H39C H 0.2457 0.9959 0.5047 0.081 Uiso 1 1 calc R
C40 C 0.3590(2) 0.6337(2) 0.5507(2) 0.0414(7) Uani 1 1 d .
H40A H 0.3944 0.7006 0.5345 0.062 Uiso 1 1 calc R
H40B H 0.3179 0.6004 0.6273 0.062 Uiso 1 1 calc R
H40C H 0.3120 0.6420 0.5152 0.062 Uiso 1 1 calc R
C41 C 0.1204(4) 0.2350(3) 0.3117(5) 0.0836(14) Uani 1 1 d .
H41 H 0.1878 0.2255 0.3110 0.100 Uiso 1 1 calc R
C42 C 0.0303(7) 0.2022(3) 0.4088(5) 0.106(2) Uani 1 1 d .
H42 H 0.0358 0.1697 0.4738 0.127 Uiso 1 1 calc R
C43 C -0.0713(5) 0.2196(3) 0.4064(4) 0.0912(16) Uani 1 1 d .
H43 H -0.1341 0.1984 0.4700 0.109 Uiso 1 1 calc R
C44 C -0.0744(3) 0.2681(3) 0.3089(4) 0.0771(12) Uani 1 1 d .
H44 H -0.1398 0.2810 0.3053 0.092 Uiso 1 1 calc R
C45 C 0.0163(4) 0.2970(3) 0.2185(4) 0.0749(11) Uani 1 1 d .
H45 H 0.0133 0.3300 0.1524 0.090 Uiso 1 1 calc R
C46 C 0.1115(3) 0.2795(3) 0.2207(4) 0.0757(12) Uani 1 1 d .
H46 H 0.1729 0.2995 0.1560 0.091 Uiso 1 1 calc R
C47 C 0.8852(3) 0.0740(3) 0.8021(3) 0.0582(9) Uani 1 1 d .
H47 H 0.8134 0.0692 0.8477 0.070 Uiso 1 1 calc R
C48 C 0.9176(3) 0.0007(3) 0.7593(3) 0.0600(9) Uani 1 1 d .
H48 H 0.8679 -0.0542 0.7750 0.072 Uiso 1 1 calc R
C49 C 1.0226(3) 0.0076(3) 0.6934(4) 0.0789(12) Uani 1 1 d .
H49 H 1.0454 -0.0431 0.6649 0.095 Uiso 1 1 calc R
C50 C 1.0955(3) 0.0902(4) 0.6690(4) 0.0795(13) Uani 1 1 d .
H50 H 1.1672 0.0957 0.6227 0.095 Uiso 1 1 calc R
C51 C 1.0631(3) 0.1634(3) 0.7123(3) 0.0619(10) Uani 1 1 d .
H51 H 1.1124 0.2186 0.6968 0.074 Uiso 1 1 calc R
C52 C 0.9583(3) 0.1551(3) 0.7783(3) 0.0632(10) Uani 1 1 d .
H52 H 0.9355 0.2052 0.8079 0.076 Uiso 1 1 calc R
C53 C 0.9649(3) 0.3954(3) 0.5351(3) 0.0566(9) Uani 1 1 d .
H53 H 0.9414 0.3249 0.5589 0.068 Uiso 1 1 calc R
C54 C 0.9937(3) 0.4585(3) 0.4287(3) 0.0575(9) Uani 1 1 d .
H54 H 0.9894 0.4308 0.3806 0.069 Uiso 1 1 calc R
C55 C 0.9712(3) 0.4369(3) 0.6063(3) 0.0572(9) Uani 1 1 d .
H55 H 0.9516 0.3942 0.6781 0.069 Uiso 1 1 calc R

loop_
_atom_site_aniso_label
_atom_site_aniso_U_11
_atom_site_aniso_U_22
_atom_site_aniso_U_33
_atom_site_aniso_U_23
_atom_site_aniso_U_13
_atom_site_aniso_U_12
Y 0.02516(13) 0.02252(13) 0.01965(12) -0.00832(9) -0.00807(9) 0.00362(9)
P 0.0253(3) 0.0203(3) 0.0234(3) -0.0082(3) -0.0076(3) 0.0022(2)
O 0.0293(9) 0.0256(9) 0.0238(9) -0.0107(7) -0.0097(7) 0.0094(7)
N1 0.0245(10) 0.0213(10) 0.0212(10) -0.0082(8) -0.0081(8) 0.0014(8)
N2 0.0278(11) 0.0224(10) 0.0236(10) -0.0105(9) -0.0085(9) 0.0056(8)
C1 0.0377(15) 0.0238(13) 0.0231(13) -0.0072(11) -0.0042(11) 0.0010(11)
C2 0.0405(16) 0.0304(14) 0.0327(15) -0.0096(12) -0.0046(12) 0.0059(12)
C3 0.063(2) 0.0311(16) 0.0431(18) -0.0110(14) -0.0069(16) 0.0186(15)
C4 0.066(2) 0.0257(16) 0.057(2) -0.0155(15) -0.0060(17) -0.0044(15)
C5 0.057(2) 0.0344(17) 0.059(2) -0.0193(16) -0.0127(17) -0.0102(15)
C6 0.0444(17) 0.0298(14) 0.0438(17) -0.0143(13) -0.0139(14) -0.0010(12)
C7 0.0220(12) 0.0252(12) 0.0293(13) -0.0134(11) -0.0089(10) 0.0013(10)
C8 0.0325(14) 0.0309(14) 0.0303(14) -0.0120(12) -0.0080(12) -0.0015(11)
C9 0.0238(14) 0.0398(16) 0.0447(17) -0.0211(14) -0.0040(12) 0.0009(11)
C10 0.0287(15) 0.0433(16) 0.0528(18) -0.0266(15) -0.0189(13) 0.0102(12)
C11 0.0332(15) 0.0337(14) 0.0388(15) -0.0145(12) -0.0187(13) 0.0076(11)
C12 0.0291(14) 0.0281(13) 0.0340(14) -0.0158(11) -0.0163(11) 0.0054(10)
C13 0.0279(13) 0.0248(12) 0.0225(12) -0.0100(10) -0.0127(10) 0.0019(10)
C14 0.0331(14) 0.0290(13) 0.0279(13) -0.0137(11) -0.0158(11) 0.0049(11)
C15 0.0459(17) 0.0283(14) 0.0375(15) -0.0170(12) -0.0215(13) 0.0116(12)
C16 0.061(2) 0.0223(13) 0.0383(16) -0.0071(12) -0.0237(15) 0.0020(13)
C17 0.0421(16) 0.0315(14) 0.0264(14) -0.0052(12) -0.0106(12) -0.0074(12)
C18 0.0321(14) 0.0300(13) 0.0239(13) -0.0102(11) -0.0124(11) -0.0006(11)
C19 0.0277(14) 0.0376(14) 0.0293(14) -0.0141(12) -0.0084(11) -0.0033(11)
C20 0.0363(17) 0.062(2) 0.0331(16) -0.0154(15) -0.0041(13) -0.0009(14)
C21 0.0366(16) 0.0538(18) 0.0426(17) -0.0199(15) -0.0186(14) 0.0060(14)
C22 0.0307(14) 0.0302(14) 0.0386(15) -0.0181(12) -0.0091(12) 0.0065(11)
C23 0.0465(18) 0.0457(17) 0.0356(16) -0.0164(14) -0.0070(14) 0.0091(14)
C24 0.0354(16) 0.0563(19) 0.062(2) -0.0353(17) -0.0191(15) 0.0135(14)
C25 0.0194(12) 0.0285(13) 0.0255(13) -0.0123(11) -0.0079(10) 0.0059(10)
C26 0.0287(14) 0.0344(14) 0.0295(14) -0.0157(12) -0.0123(11) 0.0054(11)
C27 0.0366(15) 0.0479(17) 0.0269(14) -0.0170(13) -0.0160(12) 0.0065(13)
C28 0.0398(16) 0.0448(16) 0.0214(13) -0.0060(12) -0.0123(12) 0.0087(13)
C29 0.0306(14) 0.0279(13) 0.0266(13) -0.0058(11) -0.0069(11) 0.0028(11)
C30 0.0241(13) 0.0276(13) 0.0241(12) -0.0108(10) -0.0080(10) 0.0062(10)
C31 0.0299(13) 0.0206(12) 0.0212(12) -0.0064(10) -0.0069(10) 0.0044(10)
C32 0.0317(14) 0.0288(13) 0.0252(13) -0.0096(11) -0.0100(11) 0.0046(11)
C33 0.0298(14) 0.0354(15) 0.0373(15) -0.0117(12) -0.0112(12) 0.0102(11)
C34 0.0385(16) 0.0257(13) 0.0347(15) -0.0113(12) -0.0051(12) 0.0059(11)
C35 0.0405(16) 0.0282(14) 0.0303(14) -0.0146(12) -0.0064(12) 0.0015(12)
C36 0.0334(14) 0.0235(12) 0.0249(13) -0.0081(10) -0.0084(11) 0.0023(10)
C37 0.0467(18) 0.0492(17) 0.0420(17) -0.0259(14) -0.0224(14) 0.0088(14)
C38 0.0401(17) 0.0538(18) 0.0553(19) -0.0327(16) -0.0274(15) 0.0174(14)
C39 0.0466(19) 0.0441(18) 0.065(2) -0.0306(17) -0.0089(16) 0.0165(15)
C40 0.0456(17) 0.0333(15) 0.0288(15) -0.0090(12) -0.0023(13) 0.0148(13)
C41 0.101(4) 0.053(2) 0.127(4) -0.038(3) -0.074(4) 0.025(2)
C42 0.224(7) 0.043(2) 0.092(4) -0.027(3) -0.107(5) 0.032(4)
C43 0.114(4) 0.049(2) 0.068(3) -0.029(2) 0.009(3) -0.016(2)
C44 0.061(3) 0.080(3) 0.093(3) -0.042(3) -0.027(3) 0.011(2)
C45 0.081(3) 0.075(3) 0.069(3) -0.024(2) -0.035(2) 0.020(2)
C46 0.070(3) 0.050(2) 0.093(3) -0.022(2) -0.026(2) 0.013(2)
C47 0.052(2) 0.060(2) 0.052(2) -0.0223(18) -0.0092(16) 0.0049(17)
C48 0.059(2) 0.057(2) 0.061(2) -0.0297(19) -0.0153(18) -0.0076(17)
C49 0.066(3) 0.082(3) 0.110(3) -0.071(3) -0.027(2) 0.017(2)
C50 0.038(2) 0.115(3) 0.095(3) -0.065(3) -0.015(2) 0.008(2)
C51 0.064(2) 0.063(2) 0.054(2) -0.0259(18) -0.0157(18) -0.0164(18)
C52 0.082(3) 0.0440(19) 0.055(2) -0.0247(17) -0.016(2) 0.0058(18)
C53 0.051(2) 0.054(2) 0.072(2) -0.0290(19) -0.0291(19) 0.0128(16)
C54 0.058(2) 0.066(2) 0.070(2) -0.037(2) -0.0374(19) 0.0188(18)
C55 0.056(2) 0.062(2) 0.061(2) -0.0242(18) -0.0323(18) 0.0174(17)

loop_
_atom_type_symbol
_atom_type_description
_atom_type_scat_dispersion_real
_atom_type_scat_dispersion_imag
_atom_type_scat_source
C C 0.0033 0.0016 'International Tables Vol C Tables 4.2.6.8 and 6.1.1.4'
H H 0.0000 0.0000 'International Tables Vol C Tables 4.2.6.8 and 6.1.1.4'
N N 0.0061 0.0033 'International Tables Vol C Tables 4.2.6.8 and 6.1.1.4'
O O 0.0106 0.0060 'International Tables Vol C Tables 4.2.6.8 and 6.1.1.4'
P P 0.1023 0.0942 'International Tables Vol C Tables 4.2.6.8 and 6.1.1.4'
Y Y -2.7962 3.5667 'International Tables Vol C Tables 4.2.6.8 and 6.1.1.4'

loop_
_geom_angle_atom_site_label_1
_geom_angle_atom_site_label_2
_geom_angle_atom_site_label_3
_geom_angle
_geom_angle_site_symmetry_1
_geom_angle_site_symmetry_3
O Y O 72.24(6) . 2_666
O Y N1 136.63(6) . .
O Y N1 122.29(6) 2_666 .
O Y N2 92.00(6) . .
O Y N2 156.70(6) 2_666 .
N1 Y N2 80.96(6) . .
O Y C12 132.48(7) . .
O Y C12 100.01(7) 2_666 .
N1 Y C12 87.97(7) . .
N2 Y C12 77.73(7) . .
O Y Y 36.44(4) . 2_666
O Y Y 35.80(4) 2_666 2_666
N1 Y Y 141.24(5) . 2_666
N2 Y Y 126.46(5) . 2_666
C12 Y Y 121.55(6) . 2_666
N2 P C30 113.61(11) . .
N2 P C1 110.29(11) . .
C30 P C1 110.30(12) . .
N2 P C7 107.50(11) . .
C30 P C7 105.82(11) . .
C1 P C7 109.11(12) . .
C40 O Y 136.92(15) . .
C40 O Y 115.27(14) . 2_666
Y O Y 107.76(6) . 2_666
C25 N1 C13 120.19(18) . .
C25 N1 Y 139.89(15) . .
C13 N1 Y 99.89(13) . .
C31 N2 P 121.44(16) . .
C31 N2 Y 131.70(15) . .
P N2 Y 106.41(9) . .
C6 C1 C2 118.9(2) . .
C6 C1 P 119.9(2) . .
C2 C1 P 120.5(2) . .
C3 C2 C1 119.8(3) . .
C4 C3 C2 120.3(3) . .
C5 C4 C3 120.5(3) . .
C4 C5 C6 119.9(3) . .
C5 C6 C1 120.7(3) . .
C12 C7 C8 123.4(2) . .
C12 C7 P 118.56(18) . .
C8 C7 P 118.01(19) . .
C9 C8 C7 119.4(2) . .
C8 C9 C10 119.6(2) . .
C9 C10 C11 120.4(2) . .
C10 C11 C12 123.1(3) . .
C7 C12 C11 114.0(2) . .
C7 C12 Y 107.23(16) . .
C11 C12 Y 133.03(18) . .
C14 C13 C18 119.4(2) . .
C14 C13 N1 122.1(2) . .
C18 C13 N1 118.0(2) . .
C15 C14 C13 118.5(2) . .
C15 C14 C22 118.9(2) . .
C13 C14 C22 122.6(2) . .
C16 C15 C14 122.1(2) . .
C17 C16 C15 119.6(2) . .
C16 C17 C18 121.1(2) . .
C17 C18 C13 119.3(2) . .
C17 C18 C19 119.6(2) . .
C13 C18 C19 120.7(2) . .
C21 C19 C18 109.6(2) . .
C21 C19 C20 110.4(2) . .
C18 C19 C20 114.6(2) . .
C14 C22 C24 111.7(2) . .
C14 C22 C23 110.5(2) . .
C24 C22 C23 109.9(2) . .
N1 C25 C26 123.1(2) . .
N1 C25 C30 120.3(2) . .
C26 C25 C30 116.6(2) . .
C27 C26 C25 122.0(2) . .
C26 C27 C28 121.0(2) . .
C29 C28 C27 118.4(2) . .
C28 C29 C30 122.0(2) . .
C29 C30 C25 119.9(2) . .
C29 C30 P 123.35(19) . .
C25 C30 P 116.76(17) . .
C36 C31 C32 119.8(2) . .
C36 C31 N2 118.8(2) . .
C32 C31 N2 121.3(2) . .
C33 C32 C31 119.0(2) . .
C33 C32 C38 119.0(2) . .
C31 C32 C38 122.0(2) . .
C34 C33 C32 122.0(2) . .
C35 C34 C33 118.1(2) . .
C35 C34 C39 121.1(3) . .
C33 C34 C39 120.8(3) . .
C34 C35 C36 122.1(2) . .
C35 C36 C31 119.0(2) . .
C35 C36 C37 120.0(2) . .
C31 C36 C37 121.0(2) . .
C46 C41 C42 120.5(5) . .
C41 C42 C43 118.0(4) . .
C44 C43 C42 118.5(4) . .
C45 C44 C43 119.9(4) . .
C44 C45 C46 121.6(4) . .
C41 C46 C45 121.5(5) . .
C48 C47 C52 120.0(3) . .
C47 C48 C49 119.8(3) . .
C48 C49 C50 119.8(3) . .
C51 C50 C49 120.3(3) . .
C52 C51 C50 119.2(3) . .
C51 C52 C47 120.8(3) . .
C54 C53 C55 120.0(3) . .
C53 C54 C55 119.8(3) . 2_766
C53 C55 C54 120.3(3) . 2_766

loop_
_geom_bond_atom_site_label_1
_geom_bond_atom_site_label_2
_geom_bond_distance
_geom_bond_site_symmetry_2
Y O 2.2276(16) .
Y O 2.2622(16) 2_666
Y N1 2.3042(18) .
Y N2 2.3311(19) .
Y C12 2.435(2) .
Y Y 3.6269(5) 2_666
P N2 1.614(2) .
P C30 1.792(2) .
P C1 1.811(2) .
P C7 1.811(2) .
O C40 1.425(3) .
O Y 2.2622(16) 2_666
N1 C25 1.379(3) .
N1 C13 1.429(3) .
N2 C31 1.435(3) .
C1 C6 1.392(4) .
C1 C2 1.398(4) .
C2 C3 1.393(4) .
C3 C4 1.375(5) .
C4 C5 1.374(5) .
C5 C6 1.385(4) .
C7 C12 1.404(3) .
C7 C8 1.405(3) .
C8 C9 1.370(4) .
C9 C10 1.378(4) .
C10 C11 1.383(4) .
C11 C12 1.413(3) .
C13 C14 1.418(3) .
C13 C18 1.418(3) .
C14 C15 1.389(3) .
C14 C22 1.520(4) .
C15 C16 1.380(4) .
C16 C17 1.378(4) .
C17 C18 1.394(3) .
C18 C19 1.527(3) .
C19 C21 1.527(4) .
C19 C20 1.528(4) .
C22 C24 1.527(4) .
C22 C23 1.542(4) .
C25 C26 1.410(3) .
C25 C30 1.431(3) .
C26 C27 1.375(4) .
C27 C28 1.390(4) .
C28 C29 1.382(4) .
C29 C30 1.393(3) .
C31 C36 1.401(3) .
C31 C32 1.402(3) .
C32 C33 1.394(3) .
C32 C38 1.505(4) .
C33 C34 1.386(4) .
C34 C35 1.378(4) .
C34 C39 1.521(4) .
C35 C36 1.397(3) .
C36 C37 1.497(4) .
C41 C46 1.308(6) .
C41 C42 1.380(7) .
C42 C43 1.424(7) .
C43 C44 1.362(7) .
C44 C45 1.334(6) .
C45 C46 1.336(5) .
C47 C48 1.356(5) .
C47 C52 1.368(5) .
C48 C49 1.357(5) .
C49 C50 1.378(5) .
C50 C51 1.360(5) .
C51 C52 1.352(5) .
C53 C54 1.378(5) .
C53 C55 1.381(5) .
C54 C55 1.382(5) 2_766
C55 C54 1.382(5) 2_766
